data_1555770
loop_
_publ_author_name
'Ghosh, Asit'
'Mandal, Subhajit'
'Chattaraj, Pratim Kumar'
'Banerjee, Prabal'

_publ_section_title
;
 Ring Expansion of Donor-Acceptor Cyclopropane via Substituent Controlled
 Selective N-Transfer of Oxaziridine: Synthetic and Mechanistic Insights.
;
_journal_issue 19
_journal_name_full 'Organic letters'
_journal_page_first 4940
_journal_page_last 4943
_journal_paper_doi 10.1021/acs.orglett.6b02417
_journal_volume 18
_journal_year 2016
_chemical_formula_moiety 'C26 H31 N O6'
_chemical_formula_sum 'C26 H31 N O6'
_chemical_formula_weight 453.52
_chemical_name_common Pyrrolidine
_space_group_crystal_system monoclinic
_space_group_IT_number 15
_space_group_name_Hall '-C 2yc'
_space_group_name_H-M_alt 'C 1 2/c 1'
_atom_sites_solution_hydrogens geom
_audit_creation_method SHELXL-2014
_cell_angle_alpha 90.000(5)
_cell_angle_beta 118.061(5)
_cell_angle_gamma 90.000(5)
_cell_formula_units_Z 8
_cell_length_a 21.286(5)
_cell_length_b 12.490(5)
_cell_length_c 20.712(5)
_cell_measurement_reflns_used 6073
_cell_measurement_temperature 288(2)
_cell_measurement_theta_max 28.4
_cell_measurement_theta_min 2.2
_cell_volume 4859(3)
_computing_cell_refinement 'APEX2 (Bruker, 2014); SAINT (Bruker, 2014)'
_computing_data_collection 'APEX2 (Bruker, 2014)'
_computing_data_reduction 'SAINT (Bruker, 2014);XPREP(Sheldrick,2014)'
_computing_structure_refinement 'SHELXL-2014 (Sheldrick, 2014)'
_computing_structure_solution 'SHELXL-2014 (Sheldrick, 2014)'
_diffrn_ambient_temperature 288(2)
_diffrn_measured_fraction_theta_full 0.999
_diffrn_measured_fraction_theta_max 0.993
_diffrn_measurement_device_type 'Bruker D8 Venture PHOTON 100 CMOS'
_diffrn_measurement_method circular
_diffrn_radiation_type MoK\a
_diffrn_radiation_wavelength 0.71073
_diffrn_reflns_av_R_equivalents 0.0540
_diffrn_reflns_av_unetI/netI 0.0271
_diffrn_reflns_Laue_measured_fraction_full 0.999
_diffrn_reflns_Laue_measured_fraction_max 0.993
_diffrn_reflns_limit_h_max 28
_diffrn_reflns_limit_h_min -28
_diffrn_reflns_limit_k_max 16
_diffrn_reflns_limit_k_min -16
_diffrn_reflns_limit_l_max 27
_diffrn_reflns_limit_l_min -27
_diffrn_reflns_number 68212
_diffrn_reflns_point_group_measured_fraction_full 0.999
_diffrn_reflns_point_group_measured_fraction_max 0.993
_diffrn_reflns_theta_full 25.242
_diffrn_reflns_theta_max 28.402
_diffrn_reflns_theta_min 2.229
_diffrn_source 'fine-focus sealed tube'
_exptl_absorpt_coefficient_mu 0.088
_exptl_absorpt_correction_T_max 0.7457
_exptl_absorpt_correction_T_min 0.6933
_exptl_absorpt_correction_type multi-scan
_exptl_absorpt_process_details SADABS
_exptl_crystal_colour colorless
_exptl_crystal_density_diffrn 1.240
_exptl_crystal_density_meas 1.24
_exptl_crystal_density_method 'not measured'
_exptl_crystal_description block
_exptl_crystal_F_000 1936
_exptl_crystal_size_max 0.290
_exptl_crystal_size_mid 0.240
_exptl_crystal_size_min 0.160
_refine_diff_density_max 0.412
_refine_diff_density_min -0.252
_refine_diff_density_rms 0.042
_refine_ls_extinction_method none
_refine_ls_goodness_of_fit_ref 1.016
_refine_ls_hydrogen_treatment constr
_refine_ls_matrix_type full
_refine_ls_number_parameters 298
_refine_ls_number_reflns 6073
_refine_ls_number_restraints 0
_refine_ls_restrained_S_all 1.016
_refine_ls_R_factor_all 0.0918
_refine_ls_R_factor_gt 0.0586
_refine_ls_shift/su_max 0.000
_refine_ls_shift/su_mean 0.000
_refine_ls_structure_factor_coef Fsqd
_refine_ls_weighting_details 'w=1/[\s^2^(Fo^2^)+(0.0744P)^2^+4.0124P] where P=(Fo^2^+2Fc^2^)/3'
_refine_ls_weighting_scheme calc
_refine_ls_wR_factor_gt 0.1481
_refine_ls_wR_factor_ref 0.1686
_reflns_Friedel_coverage 0.000
_reflns_number_gt 4133
_reflns_number_total 6073
_reflns_threshold_expression 'I > 2\s(I)'
_cod_data_source_file ol6b02417_si_003.cif
_cod_data_source_block 4b
_cod_original_sg_symbol_H-M 'C 2/c'
_cod_database_code 1555770
_shelx_space_group_comment
;
The symmetry employed for this shelxl refinement is uniquely defined
by the following loop, which should always be used as a source of
symmetry information in preference to the above space-group names.
They are only intended as comments.
;
_shelx_estimated_absorpt_t_min 0.975
_shelx_estimated_absorpt_t_max 0.986
_shelxl_version_number 2014-3

loop_
_space_group_symop_operation_xyz
'x, y, z'
'-x, y, -z+1/2'
'x+1/2, y+1/2, z'
'-x+1/2, y+1/2, -z+1/2'
'-x, -y, -z'
'x, -y, z-1/2'
'-x+1/2, -y+1/2, -z'
'x+1/2, -y+1/2, z-1/2'

loop_
_atom_site_label
_atom_site_type_symbol
_atom_site_fract_x
_atom_site_fract_y
_atom_site_fract_z
_atom_site_U_iso_or_equiv
_atom_site_adp_type
_atom_site_occupancy
_atom_site_site_symmetry_order
_atom_site_calc_flag
_atom_site_refinement_flags_posn
_atom_site_refinement_flags_adp
O4 O 0.14307(7) 0.02971(11) 0.20354(7) 0.0515(3) Uani 1 1 d . .
N1 N 0.10348(8) 0.28514(12) 0.04119(8) 0.0404(3) Uani 1 1 d . .
O1 O 0.14416(10) 0.69565(11) 0.12316(11) 0.0747(5) Uani 1 1 d . .
O2 O 0.21021(9) 0.76181(11) 0.07017(9) 0.0652(4) Uani 1 1 d . .
O6 O 0.19272(8) 0.03710(12) 0.06787(8) 0.0634(4) Uani 1 1 d . .
O3 O 0.16984(10) 0.19048(13) 0.25744(8) 0.0698(5) Uani 1 1 d . .
O5 O 0.27320(8) 0.06374(14) 0.18292(9) 0.0717(5) Uani 1 1 d . .
C7 C 0.16898(9) 0.16568(13) 0.14157(9) 0.0384(4) Uani 1 1 d . .
C11 C 0.03184(9) 0.19074(14) 0.08840(10) 0.0418(4) Uani 1 1 d . .
C22 C 0.22790(10) 0.47615(16) 0.03965(10) 0.0464(4) Uani 1 1 d . .
H22 H 0.2483 0.4289 0.0201 0.056 Uiso 1 1 calc R U
C25 C 0.20791(10) 0.65190(15) 0.06576(10) 0.0475(4) Uani 1 1 d . .
C9 C 0.09490(9) 0.18451(13) 0.07289(9) 0.0376(4) Uani 1 1 d . .
H9 H 0.0863 0.1266 0.0378 0.045 Uiso 1 1 calc R U
C8 C 0.20597(10) 0.27391(15) 0.15229(10) 0.0469(4) Uani 1 1 d . .
H8A H 0.1933 0.3216 0.1813 0.056 Uiso 1 1 calc R U
H8B H 0.2573 0.2655 0.1762 0.056 Uiso 1 1 calc R U
C20 C 0.18880(9) 0.43534(14) 0.07178(10) 0.0425(4) Uani 1 1 d . .
C6 C 0.16182(10) 0.13244(16) 0.20849(10) 0.0456(4) Uani 1 1 d . .
C10 C 0.17846(9) 0.31618(14) 0.07482(10) 0.0420(4) Uani 1 1 d . .
H10 H 0.2020 0.2783 0.0507 0.050 Uiso 1 1 calc R U
C21 C 0.15812(11) 0.50560(15) 0.10166(12) 0.0511(5) Uani 1 1 d . .
H21 H 0.1315 0.4802 0.1234 0.061 Uiso 1 1 calc R U
C12 C -0.00867(11) 0.10140(17) 0.08160(12) 0.0546(5) Uani 1 1 d . .
H12 H 0.0020 0.0371 0.0663 0.066 Uiso 1 1 calc R U
C5 C 0.21110(10) 0.08054(14) 0.12503(10) 0.0423(4) Uani 1 1 d . .
C17 C 0.06047(12) 0.28972(18) -0.03901(11) 0.0569(5) Uani 1 1 d . .
H17 H 0.0174 0.2481 -0.0507 0.068 Uiso 1 1 calc R U
C24 C 0.23776(10) 0.58626(16) 0.03559(11) 0.0507(5) Uani 1 1 d . .
H24 H 0.2635 0.6131 0.0133 0.061 Uiso 1 1 calc R U
C23 C 0.16867(11) 0.61276(15) 0.09782(11) 0.0500(5) Uani 1 1 d . .
C13 C 0.01300(13) 0.28552(19) 0.10850(15) 0.0691(7) Uani 1 1 d . .
H13 H 0.0383 0.3476 0.1115 0.083 Uiso 1 1 calc R U
C16 C -0.08164(13) 0.1994(2) 0.11952(15) 0.0736(7) Uani 1 1 d . .
H16 H -0.1187 0.2020 0.1314 0.088 Uiso 1 1 calc R U
C14 C -0.06534(12) 0.1062(2) 0.09724(15) 0.0702(7) Uani 1 1 d . .
H14 H -0.0922 0.0451 0.0924 0.084 Uiso 1 1 calc R U
C2 C 0.12616(15) -0.0100(2) 0.25936(13) 0.0750(7) Uani 1 1 d . .
H2A H 0.0939 0.0388 0.2654 0.090 Uiso 1 1 calc R U
H2B H 0.1692 -0.0160 0.3058 0.090 Uiso 1 1 calc R U
C18 C 0.09552(16) 0.2354(2) -0.07967(13) 0.0810(8) Uani 1 1 d . .
H18A H 0.0650 0.2411 -0.1314 0.122 Uiso 1 1 calc R U
H18B H 0.1402 0.2695 -0.0671 0.122 Uiso 1 1 calc R U
H18C H 0.1035 0.1612 -0.0661 0.122 Uiso 1 1 calc R U
C26 C 0.16805(15) 0.79022(17) 0.10350(16) 0.0724(7) Uani 1 1 d . .
H26A H 0.1275 0.8323 0.0698 0.087 Uiso 1 1 calc R U
H26B H 0.1958 0.8331 0.1467 0.087 Uiso 1 1 calc R U
C4 C 0.32228(13) -0.0107(2) 0.17606(17) 0.0859(8) Uani 1 1 d . .
H4A H 0.3123 -0.0831 0.1855 0.103 Uiso 1 1 calc R U
H4B H 0.3166 -0.0080 0.1268 0.103 Uiso 1 1 calc R U
C15 C -0.04335(15) 0.2894(2) 0.12438(18) 0.0862(9) Uani 1 1 d . .
H15 H -0.0551 0.3538 0.1385 0.103 Uiso 1 1 calc R U
C19 C 0.03517(16) 0.4015(2) -0.06664(15) 0.0875(8) Uani 1 1 d . .
H19A H 0.0075 0.4003 -0.1190 0.131 Uiso 1 1 calc R U
H19B H 0.0064 0.4277 -0.0457 0.131 Uiso 1 1 calc R U
H19C H 0.0755 0.4477 -0.0528 0.131 Uiso 1 1 calc R U
C1 C 0.09265(18) -0.1157(3) 0.23581(18) 0.0979(10) Uani 1 1 d . .
H1A H 0.0809 -0.1438 0.2719 0.147 Uiso 1 1 calc R U
H1B H 0.0501 -0.1088 0.1899 0.147 Uiso 1 1 calc R U
H1C H 0.1251 -0.1634 0.2302 0.147 Uiso 1 1 calc R U
C3 C 0.39282(16) 0.0178(4) 0.2271(2) 0.1303(15) Uani 1 1 d . .
H3A H 0.4256 -0.0310 0.2229 0.195 Uiso 1 1 calc R U
H3B H 0.4025 0.0893 0.2172 0.195 Uiso 1 1 calc R U
H3C H 0.3982 0.0144 0.2757 0.195 Uiso 1 1 calc R U

loop_
_atom_site_aniso_label
_atom_site_aniso_U_11
_atom_site_aniso_U_22
_atom_site_aniso_U_33
_atom_site_aniso_U_23
_atom_site_aniso_U_13
_atom_site_aniso_U_12
O4 0.0612(8) 0.0536(8) 0.0461(7) 0.0088(6) 0.0307(7) 0.0016(6)
N1 0.0400(8) 0.0441(8) 0.0395(8) 0.0008(6) 0.0206(6) -0.0044(6)
O1 0.1056(13) 0.0384(8) 0.1171(14) -0.0005(8) 0.0830(12) -0.0026(8)
O2 0.0839(11) 0.0448(8) 0.0798(11) 0.0080(7) 0.0492(9) -0.0114(7)
O6 0.0675(10) 0.0675(10) 0.0555(9) -0.0125(7) 0.0292(8) 0.0139(7)
O3 0.0950(12) 0.0735(10) 0.0473(8) -0.0131(7) 0.0387(9) -0.0032(9)
O5 0.0479(8) 0.0869(11) 0.0653(10) -0.0162(8) 0.0141(8) 0.0201(8)
C7 0.0399(9) 0.0378(9) 0.0389(9) -0.0030(7) 0.0198(7) -0.0013(7)
C11 0.0389(9) 0.0470(10) 0.0408(9) 0.0004(7) 0.0198(8) -0.0039(7)
C22 0.0434(10) 0.0563(11) 0.0472(10) -0.0018(8) 0.0276(8) -0.0064(8)
C25 0.0510(10) 0.0434(10) 0.0487(10) 0.0071(8) 0.0239(9) -0.0101(8)
C9 0.0391(9) 0.0377(9) 0.0370(8) -0.0050(7) 0.0188(7) -0.0044(7)
C8 0.0459(10) 0.0411(9) 0.0487(10) -0.0050(8) 0.0182(9) -0.0063(8)
C20 0.0434(9) 0.0427(9) 0.0475(10) -0.0008(8) 0.0264(8) -0.0067(7)
C6 0.0454(10) 0.0531(11) 0.0386(9) 0.0011(8) 0.0198(8) 0.0043(8)
C10 0.0422(9) 0.0425(9) 0.0485(10) -0.0037(8) 0.0273(8) -0.0027(7)
C21 0.0618(12) 0.0423(10) 0.0700(13) 0.0024(9) 0.0483(11) -0.0059(9)
C12 0.0477(11) 0.0500(11) 0.0661(13) 0.0000(9) 0.0267(10) -0.0064(9)
C5 0.0433(9) 0.0404(9) 0.0479(10) 0.0004(8) 0.0253(8) -0.0017(7)
C17 0.0582(12) 0.0645(13) 0.0429(10) 0.0054(9) 0.0195(10) -0.0036(10)
C24 0.0497(11) 0.0603(12) 0.0507(11) 0.0048(9) 0.0307(9) -0.0127(9)
C23 0.0558(11) 0.0425(10) 0.0626(12) 0.0004(9) 0.0368(10) -0.0036(8)
C13 0.0674(14) 0.0587(13) 0.1059(19) -0.0233(13) 0.0611(15) -0.0165(11)
C16 0.0529(13) 0.0975(19) 0.0864(17) -0.0001(14) 0.0460(13) -0.0075(13)
C14 0.0526(12) 0.0706(15) 0.0944(18) 0.0061(13) 0.0404(13) -0.0145(11)
C2 0.0896(18) 0.0911(18) 0.0547(13) 0.0207(12) 0.0426(13) -0.0024(14)
C18 0.100(2) 0.099(2) 0.0470(13) -0.0100(12) 0.0375(14) -0.0048(16)
C26 0.0943(18) 0.0404(11) 0.1000(19) 0.0073(11) 0.0601(16) -0.0032(11)
C4 0.0532(14) 0.0882(18) 0.105(2) -0.0192(16) 0.0276(14) 0.0212(13)
C15 0.0829(18) 0.0803(18) 0.131(2) -0.0277(16) 0.0794(19) -0.0110(14)
C19 0.0832(18) 0.092(2) 0.0663(16) 0.0238(14) 0.0178(14) 0.0124(15)
C1 0.103(2) 0.104(2) 0.101(2) 0.0363(18) 0.0592(19) -0.0118(18)
C3 0.0633(18) 0.207(4) 0.111(3) -0.036(3) 0.0335(19) 0.023(2)

loop_
_atom_type_symbol
_atom_type_description
_atom_type_scat_dispersion_real
_atom_type_scat_dispersion_imag
_atom_type_scat_source
C C 0.0033 0.0016 'International Tables Vol C Tables 4.2.6.8 and 6.1.1.4'
H H 0.0000 0.0000 'International Tables Vol C Tables 4.2.6.8 and 6.1.1.4'
N N 0.0061 0.0033 'International Tables Vol C Tables 4.2.6.8 and 6.1.1.4'
O O 0.0106 0.0060 'International Tables Vol C Tables 4.2.6.8 and 6.1.1.4'

loop_
_geom_angle_atom_site_label_1
_geom_angle_atom_site_label_2
_geom_angle_atom_site_label_3
_geom_angle
C6 O4 C2 116.47(17)
C10 N1 C9 110.57(13)
C10 N1 C17 119.15(14)
C9 N1 C17 113.29(14)
C23 O1 C26 105.46(16)
C25 O2 C26 105.82(15)
C5 O5 C4 118.15(18)
C6 C7 C8 112.01(15)
C6 C7 C5 109.55(14)
C8 C7 C5 109.35(14)
C6 C7 C9 112.26(14)
C8 C7 C9 103.24(14)
C5 C7 C9 110.27(14)
C13 C11 C12 118.09(17)
C13 C11 C9 121.29(16)
C12 C11 C9 120.61(17)
C20 C22 C24 122.12(18)
C24 C25 O2 128.63(17)
C24 C25 C23 121.94(18)
O2 C25 C23 109.43(17)
N1 C9 C11 110.98(14)
N1 C9 C7 104.52(13)
C11 C9 C7 115.26(14)
C10 C8 C7 103.74(14)
C22 C20 C21 119.52(17)
C22 C20 C10 121.02(16)
C21 C20 C10 119.46(15)
O3 C6 O4 124.67(18)
O3 C6 C7 124.98(18)
O4 C6 C7 110.31(15)
N1 C10 C20 112.92(15)
N1 C10 C8 101.72(14)
C20 C10 C8 113.26(15)
C23 C21 C20 117.71(16)
C11 C12 C14 120.8(2)
O6 C5 O5 123.56(17)
O6 C5 C7 125.95(17)
O5 C5 C7 110.45(15)
N1 C17 C19 112.65(19)
N1 C17 C18 113.58(18)
C19 C17 C18 112.5(2)
C25 C24 C22 116.76(16)
C21 C23 O1 128.01(17)
C21 C23 C25 121.95(18)
O1 C23 C25 110.05(17)
C11 C13 C15 120.6(2)
C14 C16 C15 119.5(2)
C16 C14 C12 120.3(2)
O4 C2 C1 107.8(2)
O2 C26 O1 109.10(17)
C3 C4 O5 109.0(2)
C16 C15 C13 120.5(2)

loop_
_geom_bond_atom_site_label_1
_geom_bond_atom_site_label_2
_geom_bond_distance
O4 C6 1.333(2)
O4 C2 1.450(2)
N1 C10 1.462(2)
N1 C9 1.469(2)
N1 C17 1.473(2)
O1 C23 1.370(2)
O1 C26 1.419(3)
O2 C25 1.375(2)
O2 C26 1.411(3)
O6 C5 1.189(2)
O3 C6 1.191(2)
O5 C5 1.318(2)
O5 C4 1.455(3)
C7 C6 1.522(2)
C7 C8 1.527(2)
C7 C5 1.530(2)
C7 C9 1.567(2)
C11 C13 1.376(3)
C11 C12 1.376(3)
C11 C9 1.522(2)
C22 C20 1.384(2)
C22 C24 1.400(3)
C25 C24 1.356(3)
C25 C23 1.378(3)
C8 C10 1.521(3)
C20 C21 1.400(3)
C20 C10 1.510(3)
C21 C23 1.366(3)
C12 C14 1.390(3)
C17 C19 1.509(3)
C17 C18 1.523(3)
C13 C15 1.386(3)
C16 C14 1.357(4)
C16 C15 1.363(4)
C2 C1 1.470(4)
C4 C3 1.416(4)
